data_4068039
loop_
_publ_author_name
'Himmelspach, Alexander'
'Sprenger, Jan A. P.'
'Warneke, Jonas'
'Z\"ahres, Manfred'
'Finze, Maik'

_publ_section_title
;
 Mercury(II) Complexes of the Carba-closo-dodecaboranyl Ligands
 [closo-1-CB11X11]2--(X = H, F, Cl, Br, I)
;
_journal_issue 4
_journal_name_full Organometallics
_journal_page_first 1566
_journal_paper_doi 10.1021/om201023h
_journal_volume 31
_journal_year 2012
_chemical_formula_moiety 'C4 H3 B22 Cl22 Cs2 Hg N'
_chemical_formula_sum 'C4 H3 B22 Cl22 Cs2 Hg N'
_chemical_formula_weight 1549.20
_chemical_name_systematic
;
 ?
;
_space_group_IT_number 2
_symmetry_cell_setting triclinic
_symmetry_space_group_name_Hall '-P 1'
_symmetry_space_group_name_H-M 'P -1'
_atom_sites_solution_hydrogens geom
_atom_sites_solution_primary direct
_atom_sites_solution_secondary difmap
_audit_creation_method SHELXL-97
_cell_angle_alpha 79.62(3)
_cell_angle_beta 73.49(3)
_cell_angle_gamma 66.73(3)
_cell_formula_units_Z 1
_cell_length_a 9.1445(18)
_cell_length_b 9.4393(19)
_cell_length_c 14.881(3)
_cell_measurement_reflns_used 2000
_cell_measurement_temperature 173(2)
_cell_measurement_theta_max 25.00
_cell_measurement_theta_min 2.49
_cell_volume 1128.0(5)
_computing_cell_refinement 'CELL (Stoe & Cie, 1996)'
_computing_data_collection 'EXPOSE (Stoe & Cie, 1996)'
_computing_data_reduction 'INTEGRATE (Stoe & Cie, 1996)'
_computing_molecular_graphics 'Diamond3.1 (Crystal Impact GbR, 2006)'
_computing_publication_material 'SHELXL-97 (Sheldrick, 1997)'
_computing_structure_refinement 'SHELXL-97 (Sheldrick, 1997)'
_computing_structure_solution 'SHELXS-97 (Sheldrick, 1990)'
_diffrn_ambient_temperature 173(2)
_diffrn_measured_fraction_theta_full 0.989
_diffrn_measured_fraction_theta_max 0.989
_diffrn_measurement_device_type 'Stoe IPDS'
_diffrn_measurement_method \f-scans
_diffrn_radiation_monochromator graphite
_diffrn_radiation_source 'fine-focus sealed tube'
_diffrn_radiation_type MoK\a
_diffrn_radiation_wavelength 0.71073
_diffrn_reflns_av_R_equivalents 0.0500
_diffrn_reflns_av_sigmaI/netI 0.0458
_diffrn_reflns_limit_h_max 10
_diffrn_reflns_limit_h_min -10
_diffrn_reflns_limit_k_max 11
_diffrn_reflns_limit_k_min -11
_diffrn_reflns_limit_l_max 17
_diffrn_reflns_limit_l_min -17
_diffrn_reflns_number 9681
_diffrn_reflns_theta_full 25.00
_diffrn_reflns_theta_max 25.00
_diffrn_reflns_theta_min 2.49
_exptl_absorpt_coefficient_mu 6.320
_exptl_absorpt_correction_T_max 0.2080
_exptl_absorpt_correction_T_min 0.1052
_exptl_absorpt_correction_type numerical
_exptl_absorpt_process_details 'X-RED 1.20 (Stoe & Cie, 1996)'
_exptl_crystal_colour colourless
_exptl_crystal_density_diffrn 2.281
_exptl_crystal_density_method 'not measured'
_exptl_crystal_description block
_exptl_crystal_F_000 708
_exptl_crystal_size_max 0.30
_exptl_crystal_size_mid 0.25
_exptl_crystal_size_min 0.20
_refine_diff_density_max 1.420
_refine_diff_density_min -2.041
_refine_diff_density_rms 0.282
_refine_ls_extinction_method none
_refine_ls_goodness_of_fit_ref 1.127
_refine_ls_hydrogen_treatment constr
_refine_ls_matrix_type full
_refine_ls_number_parameters 244
_refine_ls_number_reflns 3930
_refine_ls_number_restraints 3
_refine_ls_restrained_S_all 1.127
_refine_ls_R_factor_all 0.0498
_refine_ls_R_factor_gt 0.0423
_refine_ls_shift/su_max 0.001
_refine_ls_shift/su_mean 0.000
_refine_ls_structure_factor_coef Fsqd
_refine_ls_weighting_details 'calc w=1/[\s^2^(Fo^2^)+(0.0796P)^2^+0.7439P] where P=(Fo^2^+2Fc^2^)/3'
_refine_ls_weighting_scheme calc
_refine_ls_wR_factor_gt 0.1130
_refine_ls_wR_factor_ref 0.1278
_reflns_number_gt 3430
_reflns_number_total 3930
_reflns_threshold_expression >2sigma(I)
_cod_data_source_file om201023h_si_001.cif
_cod_data_source_block Cs2[1,1-Hg(closo-1-CB11Cl11)2]MeCN
_cod_original_cell_volume 1128.0(4)
_cod_database_code 4068039

loop_
_symmetry_equiv_pos_as_xyz
'x, y, z'
'-x, -y, -z'

loop_
_atom_site_label
_atom_site_type_symbol
_atom_site_fract_x
_atom_site_fract_y
_atom_site_fract_z
_atom_site_U_iso_or_equiv
_atom_site_adp_type
_atom_site_occupancy
_atom_site_symmetry_multiplicity
_atom_site_calc_flag
_atom_site_refinement_flags
_atom_site_disorder_group
Cs1 Cs 0.14090(7) 0.19219(6) 0.63837(4) 0.0662(2) Uani 1 1 d . .
Hg1 Hg 0.5000 0.0000 0.0000 0.03913(16) Uani 1 2 d S .
C1 C 0.3561(8) 0.1065(7) 0.1227(4) 0.0347(13) Uani 1 1 d . .
B2 B 0.2994(11) 0.3037(9) 0.1197(6) 0.0440(18) Uani 1 1 d . .
Cl2 Cl 0.3531(4) 0.4106(3) 0.01448(15) 0.0774(7) Uani 1 1 d . .
B3 B 0.1530(10) 0.2166(9) 0.1312(5) 0.0395(16) Uani 1 1 d . .
Cl3 Cl 0.0616(3) 0.2385(3) 0.03722(14) 0.0649(5) Uani 1 1 d . .
B4 B 0.2149(10) 0.0351(9) 0.1971(5) 0.0402(16) Uani 1 1 d . .
Cl4 Cl 0.1861(3) -0.1233(2) 0.16594(15) 0.0606(5) Uani 1 1 d . .
B5 B 0.4016(9) 0.0071(9) 0.2265(5) 0.0374(15) Uani 1 1 d . .
Cl5 Cl 0.5568(3) -0.1800(2) 0.22670(15) 0.0613(5) Uani 1 1 d . .
B6 B 0.4539(11) 0.1728(10) 0.1796(6) 0.0449(18) Uani 1 1 d . .
Cl6 Cl 0.6625(3) 0.1496(4) 0.13165(17) 0.0781(7) Uani 1 1 d . .
B7 B 0.1120(11) 0.3622(9) 0.2041(5) 0.0454(18) Uani 1 1 d . .
Cl7 Cl -0.0446(3) 0.5483(2) 0.19213(17) 0.0776(7) Uani 1 1 d . .
B8 B 0.0579(10) 0.1972(9) 0.2525(5) 0.0406(16) Uani 1 1 d . .
Cl8 Cl -0.1492(2) 0.2069(3) 0.29290(15) 0.0634(5) Uani 1 1 d . .
B9 B 0.2119(9) 0.0660(9) 0.3122(5) 0.0375(15) Uani 1 1 d . .
Cl9 Cl 0.1713(3) -0.0614(2) 0.41097(13) 0.0646(5) Uani 1 1 d . .
B10 B 0.3605(10) 0.1530(9) 0.2999(5) 0.0403(16) Uani 1 1 d . .
Cl10 Cl 0.4655(3) 0.1187(3) 0.39147(14) 0.0638(6) Uani 1 1 d . .
B11 B 0.2952(12) 0.3377(10) 0.2348(6) 0.048(2) Uani 1 1 d . .
Cl11 Cl 0.3396(4) 0.4946(3) 0.25571(19) 0.0869(8) Uani 1 1 d . .
B12 B 0.1486(11) 0.2708(9) 0.3158(5) 0.0433(18) Uani 1 1 d . .
Cl12 Cl 0.0279(3) 0.3640(2) 0.42312(12) 0.0551(5) Uani 1 1 d . .
N1 N -0.624(3) 0.370(4) 0.559(3) 0.184(16) Uani 0.50 1 d PD -1
C2 C -0.562(6) 0.459(6) 0.528(7) 0.189(12) Uani 0.50 1 d PD -1
C3 C -0.477(8) 0.564(7) 0.478(8) 0.189(12) Uani 0.50 1 d PD -1
H3A H -0.4495 0.5542 0.4120 0.284 Uiso 0.50 1 calc PR -1
H3B H -0.3791 0.5381 0.4995 0.284 Uiso 0.50 1 calc PR -1
H3C H -0.5476 0.6685 0.4914 0.284 Uiso 0.50 1 calc PR -1

loop_
_atom_site_aniso_label
_atom_site_aniso_U_11
_atom_site_aniso_U_22
_atom_site_aniso_U_33
_atom_site_aniso_U_23
_atom_site_aniso_U_13
_atom_site_aniso_U_12
Cs1 0.0705(4) 0.0624(4) 0.0619(4) -0.0053(3) -0.0165(3) -0.0196(3)
Hg1 0.0421(2) 0.0483(2) 0.0255(2) -0.00423(14) -0.00013(15) -0.01971(17)
C1 0.041(4) 0.039(3) 0.021(3) -0.001(2) -0.001(3) -0.016(3)
B2 0.054(5) 0.046(4) 0.036(4) 0.004(3) -0.013(4) -0.023(4)
Cl2 0.117(2) 0.0781(15) 0.0489(12) 0.0247(11) -0.0197(13) -0.0609(15)
B3 0.045(4) 0.036(4) 0.036(4) 0.000(3) -0.011(3) -0.012(3)
Cl3 0.0704(14) 0.0831(14) 0.0434(10) -0.0050(10) -0.0260(10) -0.0215(11)
B4 0.047(4) 0.036(4) 0.036(4) 0.001(3) -0.006(3) -0.018(3)
Cl4 0.0739(14) 0.0534(11) 0.0604(12) -0.0140(9) 0.0006(10) -0.0365(10)
B5 0.041(4) 0.041(4) 0.023(3) 0.000(3) -0.001(3) -0.013(3)
Cl5 0.0537(11) 0.0480(10) 0.0579(12) -0.0079(9) -0.0092(9) 0.0056(8)
B6 0.049(5) 0.057(5) 0.037(4) -0.003(3) -0.010(4) -0.028(4)
Cl6 0.0605(14) 0.127(2) 0.0644(14) -0.0129(13) -0.0036(11) -0.0577(14)
B7 0.064(5) 0.032(4) 0.034(4) 0.001(3) -0.019(4) -0.008(4)
Cl7 0.1011(19) 0.0440(11) 0.0633(14) -0.0066(9) -0.0377(13) 0.0126(11)
B8 0.040(4) 0.037(4) 0.035(4) -0.008(3) -0.007(3) -0.003(3)
Cl8 0.0389(10) 0.0865(15) 0.0574(12) -0.0170(10) -0.0010(9) -0.0175(10)
B9 0.040(4) 0.039(4) 0.024(3) -0.004(3) -0.004(3) -0.007(3)
Cl9 0.0733(14) 0.0623(12) 0.0372(10) 0.0131(8) 0.0041(9) -0.0220(10)
B10 0.044(4) 0.047(4) 0.029(4) -0.003(3) -0.011(3) -0.015(3)
Cl10 0.0606(13) 0.0835(14) 0.0428(10) -0.0106(9) -0.0249(10) -0.0103(10)
B11 0.072(6) 0.045(4) 0.034(4) -0.008(3) -0.013(4) -0.026(4)
Cl11 0.142(2) 0.0634(14) 0.0860(17) -0.0073(12) -0.0423(17) -0.0584(16)
B12 0.059(5) 0.038(4) 0.031(4) -0.009(3) -0.014(4) -0.010(4)
Cl12 0.0703(13) 0.0488(10) 0.0285(8) -0.0171(7) -0.0122(8) 0.0029(9)
N1 0.16(3) 0.21(3) 0.21(3) 0.10(3) -0.06(2) -0.14(3)
C2 0.18(3) 0.18(3) 0.21(3) 0.02(2) -0.04(3) -0.09(2)
C3 0.18(3) 0.18(3) 0.21(3) 0.02(2) -0.04(3) -0.09(2)

loop_
_atom_type_symbol
_atom_type_description
_atom_type_scat_dispersion_real
_atom_type_scat_dispersion_imag
_atom_type_scat_source
C C 0.0033 0.0016 'International Tables Vol C Tables 4.2.6.8 and 6.1.1.4'
H H 0.0000 0.0000 'International Tables Vol C Tables 4.2.6.8 and 6.1.1.4'
B B 0.0013 0.0007 'International Tables Vol C Tables 4.2.6.8 and 6.1.1.4'
Cl Cl 0.1484 0.1585 'International Tables Vol C Tables 4.2.6.8 and 6.1.1.4'
Cs Cs -0.3680 2.1192 'International Tables Vol C Tables 4.2.6.8 and 6.1.1.4'
Hg Hg -2.3894 9.2266 'International Tables Vol C Tables 4.2.6.8 and 6.1.1.4'
N N 0.0061 0.0033 'International Tables Vol C Tables 4.2.6.8 and 6.1.1.4'

loop_
_geom_angle_atom_site_label_1
_geom_angle_atom_site_label_2
_geom_angle_atom_site_label_3
_geom_angle
_geom_angle_site_symmetry_1
_geom_angle_site_symmetry_3
C1 Hg1 C1 180.0(2) 2_655 .
B3 C1 B4 62.4(4) . .
B3 C1 B2 62.6(4) . .
B4 C1 B2 114.3(5) . .
B3 C1 B6 114.8(5) . .
B4 C1 B6 114.0(5) . .
B2 C1 B6 63.3(4) . .
B3 C1 B5 114.5(5) . .
B4 C1 B5 62.6(4) . .
B2 C1 B5 114.8(5) . .
B6 C1 B5 62.2(4) . .
B3 C1 Hg1 120.2(4) . .
B4 C1 Hg1 119.7(4) . .
B2 C1 Hg1 117.5(4) . .
B6 C1 Hg1 115.4(4) . .
B5 C1 Hg1 116.4(4) . .
C1 B2 Cl2 120.6(5) . .
C1 B2 B7 104.2(5) . .
Cl2 B2 B7 125.9(6) . .
C1 B2 B3 58.5(4) . .
Cl2 B2 B3 119.9(5) . .
B7 B2 B3 59.6(4) . .
C1 B2 B11 104.4(5) . .
Cl2 B2 B11 126.1(5) . .
B7 B2 B11 60.2(5) . .
B3 B2 B11 107.8(6) . .
C1 B2 B6 58.5(4) . .
Cl2 B2 B6 120.6(5) . .
B7 B2 B6 107.6(5) . .
B3 B2 B6 107.5(5) . .
B11 B2 B6 59.8(5) . .
C1 B3 B7 104.3(5) . .
C1 B3 Cl3 120.8(5) . .
B7 B3 Cl3 125.8(5) . .
C1 B3 B4 58.9(4) . .
B7 B3 B4 107.9(5) . .
Cl3 B3 B4 120.1(5) . .
C1 B3 B8 104.8(5) . .
B7 B3 B8 60.6(4) . .
Cl3 B3 B8 125.3(5) . .
B4 B3 B8 59.6(4) . .
C1 B3 B2 58.8(4) . .
B7 B3 B2 59.5(5) . .
Cl3 B3 B2 120.0(5) . .
B4 B3 B2 108.3(5) . .
B8 B3 B2 108.4(5) . .
C1 B4 B8 105.0(5) . .
C1 B4 Cl4 119.8(5) . .
B8 B4 Cl4 125.5(5) . .
C1 B4 B3 58.7(4) . .
B8 B4 B3 60.2(4) . .
Cl4 B4 B3 119.1(5) . .
C1 B4 B9 105.2(5) . .
B8 B4 B9 61.0(4) . .
Cl4 B4 B9 125.8(5) . .
B3 B4 B9 109.1(5) . .
C1 B4 B5 58.8(4) . .
B8 B4 B5 108.6(5) . .
Cl4 B4 B5 120.1(5) . .
B3 B4 B5 108.3(5) . .
B9 B4 B5 59.9(4) . .
C1 B5 B10 104.6(5) . .
C1 B5 Cl5 120.7(5) . .
B10 B5 Cl5 125.8(5) . .
C1 B5 B6 58.9(4) . .
B10 B5 B6 59.5(4) . .
Cl5 B5 B6 120.4(5) . .
C1 B5 B9 104.9(5) . .
B10 B5 B9 60.9(4) . .
Cl5 B5 B9 124.9(5) . .
B6 B5 B9 108.6(6) . .
C1 B5 B4 58.5(4) . .
B10 B5 B4 108.1(5) . .
Cl5 B5 B4 120.0(5) . .
B6 B5 B4 107.9(5) . .
B9 B5 B4 59.8(4) . .
C1 B6 B10 104.9(5) . .
C1 B6 Cl6 119.9(5) . .
B10 B6 Cl6 126.0(5) . .
C1 B6 B5 58.9(4) . .
B10 B6 B5 59.9(4) . .
Cl6 B6 B5 119.6(6) . .
C1 B6 B11 104.1(6) . .
B10 B6 B11 60.8(5) . .
Cl6 B6 B11 126.5(5) . .
B5 B6 B11 108.3(6) . .
C1 B6 B2 58.2(4) . .
B10 B6 B2 108.4(6) . .
Cl6 B6 B2 119.9(5) . .
B5 B6 B2 108.0(5) . .
B11 B6 B2 59.6(5) . .
B2 B7 B3 60.9(4) . .
B2 B7 B11 60.7(5) . .
B3 B7 B11 109.2(6) . .
B2 B7 B12 108.1(6) . .
B3 B7 B12 108.0(5) . .
B11 B7 B12 59.5(5) . .
B2 B7 B8 109.1(5) . .
B3 B7 B8 60.2(4) . .
B11 B7 B8 108.5(5) . .
B12 B7 B8 60.0(4) . .
B2 B7 Cl7 121.6(5) . .
B3 B7 Cl7 120.3(5) . .
B11 B7 Cl7 122.5(5) . .
B12 B7 Cl7 122.3(5) . .
B8 B7 Cl7 120.1(6) . .
B4 B8 B3 60.2(4) . .
B4 B8 Cl8 121.4(5) . .
B3 B8 Cl8 122.6(5) . .
B4 B8 B7 107.2(6) . .
B3 B8 B7 59.2(4) . .
Cl8 B8 B7 123.2(5) . .
B4 B8 B12 107.1(5) . .
B3 B8 B12 107.2(5) . .
Cl8 B8 B12 122.3(5) . .
B7 B8 B12 60.0(4) . .
B4 B8 B9 59.8(4) . .
B3 B8 B9 108.2(5) . .
Cl8 B8 B9 120.4(5) . .
B7 B8 B9 108.1(6) . .
B12 B8 B9 59.9(4) . .
Cl9 B9 B4 121.7(5) . .
Cl9 B9 B5 120.4(5) . .
B4 B9 B5 60.3(4) . .
Cl9 B9 B12 124.2(5) . .
B4 B9 B12 106.4(5) . .
B5 B9 B12 106.5(5) . .
Cl9 B9 B10 121.8(5) . .
B4 B9 B10 107.1(5) . .
B5 B9 B10 59.2(4) . .
B12 B9 B10 59.5(5) . .
Cl9 B9 B8 123.3(5) . .
B4 B9 B8 59.2(4) . .
B5 B9 B8 107.5(5) . .
B12 B9 B8 59.7(4) . .
B10 B9 B8 107.4(5) . .
B6 B10 B5 60.6(4) . .
B6 B10 B12 107.6(5) . .
B5 B10 B12 107.5(5) . .
B6 B10 Cl10 123.0(5) . .
B5 B10 Cl10 121.9(5) . .
B12 B10 Cl10 121.1(5) . .
B6 B10 B11 60.4(5) . .
B5 B10 B11 108.4(5) . .
B12 B10 B11 59.2(5) . .
Cl10 B10 B11 122.4(5) . .
B6 B10 B9 108.6(5) . .
B5 B10 B9 59.9(4) . .
B12 B10 B9 60.0(4) . .
Cl10 B10 B9 120.0(5) . .
B11 B10 B9 107.9(5) . .
B12 B11 B7 60.5(5) . .
B12 B11 Cl11 122.3(5) . .
B7 B11 Cl11 123.2(6) . .
B12 B11 B2 107.7(5) . .
B7 B11 B2 59.2(5) . .
Cl11 B11 B2 122.2(5) . .
B12 B11 B6 107.0(5) . .
B7 B11 B6 107.5(5) . .
Cl11 B11 B6 121.1(6) . .
B2 B11 B6 60.6(5) . .
B12 B11 B10 60.0(4) . .
B7 B11 B10 108.1(5) . .
Cl11 B11 B10 120.9(5) . .
B2 B11 B10 107.7(5) . .
B6 B11 B10 58.8(4) . .
B11 B12 B10 60.8(5) . .
B11 B12 B7 60.0(5) . .
B10 B12 B7 108.3(6) . .
B11 B12 B8 108.9(5) . .
B10 B12 B8 108.8(5) . .
B7 B12 B8 60.0(4) . .
B11 B12 B9 109.6(6) . .
B10 B12 B9 60.5(4) . .
B7 B12 B9 108.5(5) . .
B8 B12 B9 60.4(4) . .
B11 B12 Cl12 121.7(5) . .
B10 B12 Cl12 122.6(5) . .
B7 B12 Cl12 121.0(5) . .
B8 B12 Cl12 119.9(6) . .
B9 B12 Cl12 120.9(5) . .
C2 N1 Cs1 168(4) . 1_455
N1 C2 C3 174(4) . .
C2 C3 H3A 109.5 . .
C2 C3 H3B 109.5 . .
H3A C3 H3B 109.5 . .
C2 C3 H3C 109.5 . .
H3A C3 H3C 109.5 . .
H3B C3 H3C 109.5 . .

loop_
_geom_bond_atom_site_label_1
_geom_bond_atom_site_label_2
_geom_bond_distance
_geom_bond_site_symmetry_2
Cs1 N1 3.08(2) 1_655
Hg1 C1 2.080(6) 2_655
Hg1 C1 2.080(6) .
C1 B3 1.714(10) .
C1 B4 1.719(9) .
C1 B2 1.719(10) .
C1 B6 1.723(9) .
C1 B5 1.724(9) .
B2 Cl2 1.760(8) .
B2 B7 1.760(12) .
B2 B3 1.784(11) .
B2 B11 1.786(11) .
B2 B6 1.805(12) .
B3 B7 1.763(10) .
B3 Cl3 1.766(8) .
B3 B4 1.779(10) .
B3 B8 1.779(11) .
B4 B8 1.769(11) .
B4 Cl4 1.775(7) .
B4 B9 1.780(10) .
B4 B5 1.790(11) .
B5 B10 1.769(10) .
B5 Cl5 1.776(8) .
B5 B6 1.780(10) .
B5 B9 1.783(10) .
B6 B10 1.762(11) .
B6 Cl6 1.774(9) .
B6 B11 1.789(13) .
B7 B11 1.777(12) .
B7 B12 1.786(10) .
B7 B8 1.787(11) .
B7 Cl7 1.793(8) .
B8 Cl8 1.786(8) .
B8 B12 1.787(11) .
B8 B9 1.801(11) .
B9 Cl9 1.775(7) .
B9 B12 1.791(10) .
B9 B10 1.800(11) .
B10 B12 1.783(12) .
B10 Cl10 1.795(7) .
B10 B11 1.797(11) .
B11 B12 1.768(12) .
B11 Cl11 1.780(8) .
B12 Cl12 1.811(8) .
N1 C2 1.1601(11) .
N1 Cs1 3.08(2) 1_455
C2 C3 1.4600(11) .
C3 H3A 0.9600 .
C3 H3B 0.9600 .
C3 H3C 0.9600 .
